data_2008955
loop_
_publ_author_name
'Ng, Seik Weng'

_publ_section_title
;
 2,2'-Iminodipyridinium(1+) dichlorotriphenylstannate and
 2,2'-iminodipyridinium(1+) tricyclohexylbis(trifluoroacetato)stannate
;
_journal_issue 9
_journal_name_full 'Acta Crystallographica Section C'
_journal_page_first IUC9900098
_journal_paper_doi 10.1107/S0108270199098923
_journal_volume 55
_journal_year 1999
_chemical_formula_iupac '(C10 H10 N3) [Sn Cl2 (C6 H5)3]'
_chemical_formula_moiety '(C10 H10 N3) +, [(C6 H5)3 Cl2 Sn] -'
_chemical_formula_sum 'C28 H25 Cl2 N3 Sn'
_chemical_formula_weight 593.10
_chemical_name_systematic
;
 2,2'-Iminodipyridinium(1+) dichlorotriphenylstannate
;
_space_group_IT_number 15
_symmetry_cell_setting monoclinic
_symmetry_space_group_name_Hall '-C 2yc'
_symmetry_space_group_name_H-M 'C 1 2/c 1'
_audit_creation_method SHELXL-97
_cell_angle_alpha 90.00
_cell_angle_beta 91.443(9)
_cell_angle_gamma 90.00
_cell_formula_units_Z 4
_cell_length_a 16.2830(10)
_cell_length_b 10.6940(10)
_cell_length_c 15.038(2)
_cell_measurement_reflns_used 25
_cell_measurement_temperature 298(2)
_cell_measurement_theta_max 13.0
_cell_measurement_theta_min 12.0
_cell_volume 2617.7(5)
_computing_cell_refinement 'CELDIM (Enraf-Nonius, 1988)'
_computing_data_collection 'CAD-4/PC (Kretschmar, 1994)'
_computing_data_reduction 'XCAD4 (Harms, 1997)'
_computing_publication_material SHELXL97
_computing_structure_refinement 'SHELXL97 (Sheldrick, 1997b)'
_computing_structure_solution 'SHELXS97 (Sheldrick, 1997a)'
_diffrn_ambient_temperature 298(2)
_diffrn_measured_fraction_theta_full 1.000
_diffrn_measured_fraction_theta_max 1.000
_diffrn_measurement_device_type 'Enraf-Nonius CAD-4'
_diffrn_measurement_method \w
_diffrn_radiation_monochromator graphite
_diffrn_radiation_source 'fine-focus sealed tube'
_diffrn_radiation_type MoK\a
_diffrn_radiation_wavelength 0.71073
_diffrn_reflns_av_R_equivalents 0.0241
_diffrn_reflns_av_sigmaI/netI 0.0264
_diffrn_reflns_limit_h_max 19
_diffrn_reflns_limit_h_min -19
_diffrn_reflns_limit_k_max 12
_diffrn_reflns_limit_k_min 0
_diffrn_reflns_limit_l_max 17
_diffrn_reflns_limit_l_min -17
_diffrn_reflns_number 4787
_diffrn_reflns_theta_full 24.97
_diffrn_reflns_theta_max 24.97
_diffrn_reflns_theta_min 2.28
_diffrn_standards_decay_% 2
_diffrn_standards_interval_time 60
_diffrn_standards_number 3
_exptl_absorpt_coefficient_mu 1.201
_exptl_absorpt_correction_T_max 0.597
_exptl_absorpt_correction_T_min 0.500
_exptl_absorpt_correction_type '\y scan'
_exptl_absorpt_process_details '(North et al., 1968) in WinGX (Farrugia, 1998)'
_exptl_crystal_colour Colourless
_exptl_crystal_density_diffrn 1.505
_exptl_crystal_density_method 'not measured'
_exptl_crystal_description 'Triangular block'
_exptl_crystal_F_000 1192
_exptl_crystal_size_max 0.57
_exptl_crystal_size_mid 0.50
_exptl_crystal_size_min 0.43
_refine_diff_density_max 2.116
_refine_diff_density_min -0.758
_refine_ls_extinction_method none
_refine_ls_goodness_of_fit_ref 1.141
_refine_ls_hydrogen_treatment 'constr, U(H) = 1.5U~eq~(C,N)'
_refine_ls_matrix_type full
_refine_ls_number_parameters 130
_refine_ls_number_reflns 2302
_refine_ls_number_restraints 11
_refine_ls_restrained_S_all 1.141
_refine_ls_R_factor_all 0.0513
_refine_ls_R_factor_gt 0.0484
_refine_ls_shift/su_max 0.001
_refine_ls_shift/su_mean 0.000
_refine_ls_structure_factor_coef Fsqd
_refine_ls_weighting_details 'calc w=1/[\s^2^(Fo^2^)+(0.0738P)^2^+17.8556P] where P=(Fo^2^+2Fc^2^)/3'
_refine_ls_weighting_scheme calc
_refine_ls_wR_factor_ref 0.1449
_reflns_number_gt 2150
_reflns_number_total 2302
_reflns_threshold_expression I>2\s(I)
_cod_data_source_file qa0153.cif
_cod_data_source_block ipt170
_cod_depositor_comments
;
The following automatic conversions were performed:
'_symmetry_cell_setting' value 'Monoclinic' changed to 'monoclinic'
according to '/home/saulius/struct/CIF-dictionaries/cif_core.dic'
dictionary named 'cif_core.dic' version 2.4.1 from 2010-06-29.

Automatic conversion script
Id: cif_fix_enum 1527 2010-12-29 10:47:43Z saulius 
;
_cod_original_sg_symbol_H-M 'C 2/c'
_cod_database_code 2008955

loop_
_symmetry_equiv_pos_as_xyz
'x, y, z'
'-x, y, -z+1/2'
'x+1/2, y+1/2, z'
'-x+1/2, y+1/2, -z+1/2'
'-x, -y, -z'
'x, -y, z-1/2'
'-x+1/2, -y+1/2, -z'
'x+1/2, -y+1/2, z-1/2'

loop_
_atom_site_label
_atom_site_fract_x
_atom_site_fract_y
_atom_site_fract_z
_atom_site_U_iso_or_equiv
_atom_site_adp_type
_atom_site_calc_flag
_atom_site_refinement_flags
_atom_site_occupancy
_atom_site_disorder_assembly
_atom_site_disorder_group
_atom_site_type_symbol
Sn1 0.5000 0.15646(5) 0.2500 0.0348(2) Uani d S 1 . . Sn
Cl1 0.49080(10) 0.1728(2) 0.42350(10) 0.0537(4) Uani d . 1 . . Cl
N1 0.3146(7) 0.2314(9) 0.4920(5) 0.053(3) Uani d PD 0.50 A -1 N
N2 0.1941(9) 0.1390(10) 0.5342(7) 0.072(5) Uani d PGD 0.50 A -1 N
N2' 0.2116(8) 0.3780(10) 0.4897(7) 0.056(3) Uani d PGD 0.50 A -1 C
C1 0.6139(3) 0.2530(5) 0.2618(4) 0.0380(10) Uani d . 1 . . C
C2 0.6238(5) 0.3622(6) 0.3126(5) 0.056(2) Uani d . 1 . . C
C3 0.7001(5) 0.4168(8) 0.3228(5) 0.069(2) Uani d . 1 . . C
C4 0.7667(5) 0.3675(8) 0.2823(6) 0.071(2) Uani d . 1 . . C
C5 0.7596(4) 0.2599(7) 0.2354(5) 0.061(2) Uani d . 1 . . C
C6 0.6829(4) 0.2037(7) 0.2242(4) 0.0490(10) Uani d . 1 . . C
C7 0.5000 -0.0459(8) 0.2500 0.041(2) Uani d S 1 . . C
C8 0.4962(4) -0.1108(7) 0.1714(4) 0.0490(10) Uani d . 1 . . C
C9 0.4968(5) -0.2412(7) 0.1715(5) 0.063(2) Uani d . 1 . . C
C10 0.5000 -0.3070(10) 0.2500 0.066(3) Uani d S 1 . . C
C11 0.2776(9) 0.1300(10) 0.5179(6) 0.072(5) Uani d PGD 0.50 A -1 C
C12 0.3182(6) 0.017(2) 0.5294(7) 0.072(5) Uani d PGD 0.50 A -1 C
C13 0.2753(9) -0.0880(10) 0.5573(7) 0.072(5) Uani d PGD 0.50 A -1 C
C14 0.1918(9) -0.0790(10) 0.5736(8) 0.072(5) Uani d PGD 0.50 A -1 C
C15 0.1513(6) 0.034(2) 0.5621(8) 0.072(5) Uani d PGD 0.50 A -1 C
C11' 0.2935(8) 0.3472(7) 0.4776(7) 0.056(3) Uani d PGD 0.50 A -1 N
C12' 0.3481(6) 0.4370(10) 0.4483(7) 0.056(3) Uani d PGD 0.50 A -1 C
C13' 0.3208(7) 0.5580(10) 0.4312(6) 0.056(3) Uani d PGD 0.50 A -1 C
C14' 0.2389(8) 0.5891(8) 0.4433(7) 0.056(3) Uani d PGD 0.50 A -1 C
C15' 0.1843(6) 0.4990(10) 0.4725(7) 0.056(3) Uani d PGD 0.50 A -1 C
H2 0.5787 0.3980 0.3395 0.083 Uiso calc R 1 . . H
H3 0.7062 0.4880 0.3578 0.104 Uiso calc R 1 . . H
H4 0.8172 0.4080 0.2869 0.107 Uiso calc R 1 . . H
H5 0.8057 0.2236 0.2108 0.091 Uiso calc R 1 . . H
H6 0.6782 0.1310 0.1904 0.073 Uiso calc R 1 . . H
H8 0.4932 -0.0676 0.1177 0.074 Uiso calc R 1 . . H
H9 0.4949 -0.2843 0.1178 0.094 Uiso calc R 1 . . H
H10 0.5000 -0.3937 0.2500 0.100 Uiso calc SR 1 . . H
H1 0.3657 0.2185 0.4819 0.080 Uiso calc PR 0.50 A -1 H
H12 0.3740 0.0108 0.5185 0.107 Uiso calc PR 0.50 A -1 H
H13 0.3024 -0.1640 0.5650 0.107 Uiso calc PR 0.50 A -1 H
H14 0.1631 -0.1494 0.5923 0.107 Uiso calc PR 0.50 A -1 H
H15 0.0954 0.0399 0.5731 0.107 Uiso calc PR 0.50 A -1 H
H2a 0.1690 0.2089 0.5271 0.107 Uiso calc PR 0.50 A -1 H
H12' 0.4029 0.4167 0.4402 0.084 Uiso calc PR 0.50 A -1 H
H13' 0.3573 0.6187 0.4117 0.084 Uiso calc PR 0.50 A -1 H
H14' 0.2206 0.6701 0.4319 0.084 Uiso calc PR 0.50 A -1 H
H15' 0.1295 0.5196 0.4806 0.084 Uiso calc PR 0.50 A -1 H

loop_
_atom_site_aniso_label
_atom_site_aniso_U_11
_atom_site_aniso_U_22
_atom_site_aniso_U_33
_atom_site_aniso_U_12
_atom_site_aniso_U_13
_atom_site_aniso_U_23
Sn1 0.0253(3) 0.0365(3) 0.0427(3) 0.000 0.0017(2) 0.000
Cl1 0.0573(9) 0.0680(10) 0.0362(8) 0.0090(7) 0.0081(6) 0.0010(6)
N1 0.044(6) 0.066(7) 0.051(6) 0.008(5) 0.010(5) 0.004(5)
N2 0.076(7) 0.070(7) 0.069(7) 0.006(4) -0.004(4) 0.014(4)
N2' 0.072(6) 0.044(5) 0.051(5) 0.002(3) 0.000(3) 0.006(3)
C1 0.033(3) 0.036(3) 0.043(3) -0.002(2) 0.000(2) 0.004(2)
C2 0.057(4) 0.052(4) 0.057(4) -0.003(3) 0.006(3) -0.005(3)
C3 0.078(5) 0.058(4) 0.071(5) -0.021(4) -0.004(4) -0.009(4)
C4 0.049(4) 0.078(5) 0.086(5) -0.024(4) -0.009(4) 0.016(4)
C5 0.033(3) 0.070(5) 0.079(5) -0.002(3) 0.005(3) 0.010(4)
C6 0.038(3) 0.055(4) 0.053(3) 0.000(3) 0.005(3) 0.001(3)
C7 0.032(4) 0.040(4) 0.050(5) 0.000 0.002(3) 0.000
C8 0.047(3) 0.049(3) 0.051(4) 0.004(3) 0.002(3) -0.003(3)
C9 0.067(5) 0.052(4) 0.070(5) 0.001(3) -0.005(4) -0.013(3)
C10 0.074(7) 0.038(5) 0.087(8) 0.000 -0.009(6) 0.000
C11 0.076(7) 0.070(7) 0.069(7) 0.006(4) -0.004(4) 0.014(4)
C12 0.076(7) 0.070(7) 0.069(7) 0.006(4) -0.004(4) 0.014(4)
C13 0.076(7) 0.070(7) 0.069(7) 0.006(4) -0.004(4) 0.014(4)
C14 0.076(7) 0.070(7) 0.069(7) 0.006(4) -0.004(4) 0.014(4)
C15 0.076(7) 0.070(7) 0.069(7) 0.006(4) -0.004(4) 0.014(4)
C11' 0.072(6) 0.044(5) 0.051(5) 0.002(3) 0.000(3) 0.006(3)
C12' 0.072(6) 0.044(5) 0.051(5) 0.002(3) 0.000(3) 0.006(3)
C13' 0.072(6) 0.044(5) 0.051(5) 0.002(3) 0.000(3) 0.006(3)
C14' 0.072(6) 0.044(5) 0.051(5) 0.002(3) 0.000(3) 0.006(3)
C15' 0.072(6) 0.044(5) 0.051(5) 0.002(3) 0.000(3) 0.006(3)

loop_
_atom_type_symbol
_atom_type_description
_atom_type_scat_dispersion_real
_atom_type_scat_dispersion_imag
_atom_type_scat_source
C C 0.0033 0.0016 'International Tables Vol C Tables 4.2.6.8 and 6.1.1.4'
H H 0.0000 0.0000 'International Tables Vol C Tables 4.2.6.8 and 6.1.1.4'
N N 0.0061 0.0033 'International Tables Vol C Tables 4.2.6.8 and 6.1.1.4'
Cl Cl 0.1484 0.1585 'International Tables Vol C Tables 4.2.6.8 and 6.1.1.4'
Sn Sn -0.6537 1.4246 'International Tables Vol C Tables 4.2.6.8 and 6.1.1.4'

loop_
_geom_angle_atom_site_label_1
_geom_angle_atom_site_label_2
_geom_angle_atom_site_label_3
_geom_angle_site_symmetry_1
_geom_angle_site_symmetry_3
_geom_angle
_geom_angle_publ_flag
C1 Sn1 C1 . 2_655 121.9(3) yes
C1 Sn1 C7 . . 119.0(2) yes
C1 Sn1 Cl1 . . 87.5(2) yes
C1 Sn1 Cl1 . 2_655 88.8(2) yes
C1 Sn1 C7 2_655 . 119.0(2) yes
C1 Sn1 Cl1 2_655 . 88.8(2) yes
C1 Sn1 Cl1 2_655 2_655 87.5(2) yes
C7 Sn1 Cl1 . . 93.80(10) yes
C7 Sn1 Cl1 . 2_655 93.80(10) yes
Cl1 Sn1 Cl1 . 2_655 172.30(10) yes
C6 C1 C2 . . 117.4(6) no
C6 C1 Sn1 . . 119.9(4) no
C2 C1 Sn1 . . 122.5(4) no
C3 C2 C1 . . 120.3(7) no
C4 C3 C2 . . 120.8(7) no
C5 C4 C3 . . 120.2(7) no
C4 C5 C6 . . 119.7(7) no
C5 C6 C1 . . 121.6(7) no
C8 C7 C8 . 2_655 119.2(8) no
C8 C7 Sn1 . . 120.4(4) no
C8 C7 Sn1 2_655 . 120.4(4) no
C7 C8 C9 . . 120.3(7) no
C10 C9 C8 . . 120.8(7) no
C9 C10 C9 2_655 . 119.0(10) no
C11' N1 C11 . . 136.0(10) no
N1 C11 C12 . . 123.0(10) no
N1 C11 N2 . . 117.0(10) no
C12 C11 N2 . . 120.0 no
C11 C12 C13 . . 120.0 no
C12 C13 C14 . . 120.0 no
C15 C14 C13 . . 120.0 no
C14 C15 N2 . . 120.0 no
C15 N2 C11 . . 120.0 no
N1 C11' C12' . . 123.0(10) no
N1 C11' N2' . . 117.0(10) no
C12' C11' N2' . . 120.0 no
C11' C12' C13' . . 120.0 no
C12' C13' C14' . . 120.0 no
C15' C14' C13' . . 120.0 no
C14' C15' N2' . . 120.0 no
C15' N2' C11' . . 120.0 no

loop_
_geom_bond_atom_site_label_1
_geom_bond_atom_site_label_2
_geom_bond_site_symmetry_2
_geom_bond_distance
_geom_bond_publ_flag
Sn1 C1 . 2.127(5) yes
Sn1 C1 2_655 2.127(5) yes
Sn1 C7 . 2.164(8) yes
Sn1 Cl1 . 2.622(2) yes
Sn1 Cl1 2_655 2.622(2) yes
C1 C6 . 1.375(8) no
C1 C2 . 1.403(9) no
C2 C3 . 1.380(10) no
C3 C4 . 1.360(10) no
C4 C5 . 1.350(10) no
C5 C6 . 1.392(9) no
C7 C8 . 1.371(8) no
C7 C8 2_655 1.371(8) no
C8 C9 . 1.400(10) no
C9 C10 . 1.373(9) no
C10 C9 2_655 1.373(9) no
N1 C11' . 1.300(10) no
N1 C11 . 1.310(10) no
C11 C12 . 1.3900 no
C11 N2 . 1.3900 no
C12 C13 . 1.3900 no
C13 C14 . 1.3900 no
C14 C15 . 1.3900 no
C15 N2 . 1.3900 no
C11' C12' . 1.3900 no
C11' N2' . 1.3900 no
C12' C13' . 1.3900 no
C13' C14' . 1.3900 no
C14' C15' . 1.3900 no
C15' N2' . 1.3900 no

loop_
_geom_hbond_atom_site_label_D
_geom_hbond_atom_site_label_H
_geom_hbond_atom_site_label_A
_geom_hbond_distance_DH
_geom_hbond_distance_HA
_geom_hbond_distance_DA
_geom_hbond_angle_DHA
_geom_hbond_publ_flag
N1 H1 Cl1 0.86 2.29 3.320(10) 167 no
